data_4308241
loop_
_publ_author_name
'Christin N. Carlson'
'Brian L. Scott'
'Richard L. Martin'
'Joe D. Thompson'
'David E. Morris'
'Kevin D. John'

_publ_contact_author_address
;MS J582
Los Alamos National Laboratory
Los Alamos, NM 87545
;
_publ_contact_author_email kjohn@lanl.gov
_publ_contact_author_name 'Kevin D. John'
_publ_section_title
;
Control of Electronic and Magnetic Coupling via Bridging Ligand Geometry in
a Bimetallic Ytterbocene Complex
;
_journal_name_full 'Inorganic Chemistry'
_journal_page_first 5013
_journal_page_last 5022
_journal_paper_doi 10.1021/ic0702973
_journal_volume 46
_journal_year 2007
_chemical_formula_sum 'C85 H102 N6 O2 Yb2'
_chemical_formula_weight 1585.81
_chemical_name_systematic
; 
 ? 
;
_space_group_IT_number 2
_symmetry_cell_setting triclinic
_symmetry_space_group_name_Hall '-P 1'
_symmetry_space_group_name_H-M 'P -1'
_atom_sites_solution_hydrogens geom
_atom_sites_solution_primary direct
_atom_sites_solution_secondary difmap
_audit_creation_method SHELXL-97
_cell_angle_alpha 70.861(1)
_cell_angle_beta 85.484(1)
_cell_angle_gamma 70.859(1)
_cell_formula_units_Z 2
_cell_length_a 15.2508(17)
_cell_length_b 16.4829(19)
_cell_length_c 17.400(2)
_cell_measurement_temperature 141(2)
_cell_volume 3901.7(8)
_computing_cell_refinement 'SAINT+, v. 7.06 (Bruker AXS, 2001)'
_computing_data_collection 'APEX II, v. 1.08 (Bruker AXS, 2003)'
_computing_data_reduction 'SAINT+, v. 7.06 (Bruker AXS, 2001)'
_computing_molecular_graphics 'SHELXTL, v. 6.10, (Bruker AXS, 2000)'
_computing_publication_material 'SHELXTL, v. 6.10, (Bruker AXS, 2000)'
_computing_structure_refinement 'SHELXL-97 (Sheldrick, 1997)'
_computing_structure_solution 'SHELXS-97 (Sheldrick, 1990)'
_diffrn_ambient_temperature 141(2)
_diffrn_measured_fraction_theta_full 0.996
_diffrn_measured_fraction_theta_max 0.994
_diffrn_measurement_device_type 'Bruker D8 with APEXII CCD'
_diffrn_measurement_method '\w scans'
_diffrn_radiation_monochromator graphite
_diffrn_radiation_source 'fine-focus sealed tube'
_diffrn_radiation_type MoK\a
_diffrn_radiation_wavelength 0.71073
_diffrn_reflns_av_R_equivalents 0.0586
_diffrn_reflns_av_sigmaI/netI 0.0774
_diffrn_reflns_limit_h_max 18
_diffrn_reflns_limit_h_min -18
_diffrn_reflns_limit_k_max 19
_diffrn_reflns_limit_k_min -19
_diffrn_reflns_limit_l_max 21
_diffrn_reflns_limit_l_min -21
_diffrn_reflns_number 39723
_diffrn_reflns_theta_full 25.00
_diffrn_reflns_theta_max 25.49
_diffrn_reflns_theta_min 1.24
_diffrn_standards_decay_% 0
_diffrn_standards_interval_count 0
_diffrn_standards_interval_time 0
_diffrn_standards_number 0
_exptl_absorpt_coefficient_mu 2.431
_exptl_absorpt_correction_T_max 0.8293
_exptl_absorpt_correction_T_min 0.6168
_exptl_absorpt_correction_type multi-scan
_exptl_absorpt_process_details 'SADABS 2.03 (Sheldrick, 2001)'
_exptl_crystal_density_diffrn 1.350
_exptl_crystal_density_method 'not measured'
_exptl_crystal_F_000 1620
_exptl_crystal_size_max 0.22
_exptl_crystal_size_mid 0.12
_exptl_crystal_size_min 0.08
_refine_diff_density_max 2.041
_refine_diff_density_min -2.398
_refine_diff_density_rms 0.188
_refine_ls_extinction_method none
_refine_ls_goodness_of_fit_ref 1.134
_refine_ls_hydrogen_treatment constr
_refine_ls_matrix_type full
_refine_ls_number_parameters 478
_refine_ls_number_reflns 14407
_refine_ls_number_restraints 0
_refine_ls_restrained_S_all 1.134
_refine_ls_R_factor_all 0.0904
_refine_ls_R_factor_gt 0.0667
_refine_ls_shift/su_max 0.001
_refine_ls_shift/su_mean 0.000
_refine_ls_structure_factor_coef Fsqd
_refine_ls_weighting_details 'calc w=1/[\s^2^(Fo^2^)+(0.1024P)^2^+0.0000P] where P=(Fo^2^+2Fc^2^)/3'
_refine_ls_weighting_scheme calc
_refine_ls_wR_factor_gt 0.1821
_refine_ls_wR_factor_ref 0.1947
_reflns_number_gt 9926
_reflns_number_total 14407
_reflns_threshold_expression >2sigma(I)
_cod_data_source_file ic0702973si20070214_042646.cif
_cod_data_source_block apx330s
_cod_original_cell_volume 3901.6(8)
_cod_database_code 4308241

loop_
_symmetry_equiv_pos_as_xyz
'x, y, z'
'-x, -y, -z'

loop_
_atom_site_label
_atom_site_type_symbol
_atom_site_fract_x
_atom_site_fract_y
_atom_site_fract_z
_atom_site_U_iso_or_equiv
_atom_site_adp_type
_atom_site_occupancy
_atom_site_symmetry_multiplicity
_atom_site_calc_flag
_atom_site_refinement_flags
_atom_site_disorder_assembly
_atom_site_disorder_group
Yb1 Yb 0.31924(3) 0.44821(2) 0.28822(2) 0.02878(13) Uani 1 1 d . . .
Yb2 Yb 0.15478(2) 1.01472(2) 0.74545(2) 0.02808(13) Uani 1 1 d . . .
N1 N 0.3540(6) 0.4363(5) 0.4248(4) 0.0358(19) Uani 1 1 d . . .
N2 N 0.3419(5) 0.5772(5) 0.2971(4) 0.0264(16) Uani 1 1 d . . .
N3 N 0.3060(5) 0.5633(5) 0.1576(5) 0.0310(17) Uani 1 1 d . . .
N4 N 0.2909(5) 1.0582(5) 0.6942(4) 0.0282(17) Uani 1 1 d . . .
N5 N 0.2013(5) 0.9943(4) 0.6192(4) 0.0259(16) Uani 1 1 d . . .
N6 N 0.0560(5) 0.9537(5) 0.6930(4) 0.0303(17) Uani 1 1 d . . .
C1 C 0.4286(3) 0.3266(3) 0.2136(3) 0.0684(11) Uani 1 1 d G . .
C2 C 0.4376(3) 0.2756(3) 0.2977(3) 0.0684(11) Uani 1 1 d G . .
C3 C 0.4887(3) 0.3098(3) 0.3370(3) 0.0684(11) Uani 1 1 d G . .
C4 C 0.5111(3) 0.3820(3) 0.2772(3) 0.0684(11) Uani 1 1 d G . .
C5 C 0.4740(3) 0.3924(3) 0.2009(3) 0.0684(11) Uani 1 1 d G . .
C6 C 0.3793(5) 0.3133(5) 0.1490(4) 0.0684(11) Uani 1 1 d G . .
H6A H 0.3545 0.2645 0.1735 0.103 Uiso 1 1 calc R . .
H6B H 0.4224 0.2991 0.1084 0.103 Uiso 1 1 calc R . .
H6C H 0.3296 0.3680 0.1242 0.103 Uiso 1 1 calc R . .
C7 C 0.3997(5) 0.1985(4) 0.3382(4) 0.0684(11) Uani 1 1 d G . .
H7A H 0.3680 0.1887 0.2982 0.103 Uiso 1 1 calc R . .
H7B H 0.3571 0.2133 0.3790 0.103 Uiso 1 1 calc R . .
H7C H 0.4499 0.1443 0.3633 0.103 Uiso 1 1 calc R . .
C8 C 0.5145(5) 0.2755(5) 0.4266(3) 0.0684(11) Uani 1 1 d G . .
H8A H 0.5489 0.3101 0.4375 0.103 Uiso 1 1 calc R . .
H8B H 0.5519 0.2128 0.4418 0.103 Uiso 1 1 calc R . .
H8C H 0.4591 0.2817 0.4575 0.103 Uiso 1 1 calc R . .
C9 C 0.5650(5) 0.4379(4) 0.2921(4) 0.0684(11) Uani 1 1 d G . .
H9A H 0.5823 0.4173 0.3488 0.103 Uiso 1 1 calc R . .
H9B H 0.5272 0.5005 0.2763 0.103 Uiso 1 1 calc R . .
H9C H 0.6200 0.4316 0.2606 0.103 Uiso 1 1 calc R . .
C10 C 0.4815(5) 0.4613(4) 0.1205(3) 0.0684(11) Uani 1 1 d G . .
H10A H 0.5156 0.4978 0.1285 0.103 Uiso 1 1 calc R . .
H10B H 0.4204 0.4995 0.0988 0.103 Uiso 1 1 calc R . .
H10C H 0.5132 0.4306 0.0831 0.103 Uiso 1 1 calc R . .
C11 C 0.1716(4) 0.3816(3) 0.3428(4) 0.0848(15) Uani 1 1 d G . .
C12 C 0.1568(4) 0.4227(4) 0.2572(4) 0.0848(15) Uani 1 1 d G . .
C13 C 0.1356(4) 0.5177(4) 0.2392(4) 0.0848(15) Uani 1 1 d G . .
C14 C 0.1373(4) 0.5353(3) 0.3135(4) 0.0848(15) Uani 1 1 d G . .
C15 C 0.1595(4) 0.4512(4) 0.3776(3) 0.0848(15) Uani 1 1 d G . .
C16 C 0.1958(6) 0.2815(4) 0.3887(5) 0.0848(15) Uani 1 1 d G . .
H16A H 0.2020 0.2716 0.4458 0.127 Uiso 1 1 calc R . .
H16B H 0.2534 0.2494 0.3699 0.127 Uiso 1 1 calc R . .
H16C H 0.1475 0.2600 0.3795 0.127 Uiso 1 1 calc R . .
C17 C 0.1626(6) 0.3739(5) 0.1962(4) 0.0848(15) Uani 1 1 d G . .
H17A H 0.1780 0.3100 0.2241 0.127 Uiso 1 1 calc R . .
H17B H 0.2096 0.3851 0.1581 0.127 Uiso 1 1 calc R . .
H17C H 0.1038 0.3957 0.1677 0.127 Uiso 1 1 calc R . .
C18 C 0.1149(6) 0.5877(5) 0.1556(4) 0.0848(15) Uani 1 1 d G . .
H18A H 0.1028 0.6469 0.1600 0.127 Uiso 1 1 calc R . .
H18B H 0.0614 0.5856 0.1316 0.127 Uiso 1 1 calc R . .
H18C H 0.1673 0.5750 0.1220 0.127 Uiso 1 1 calc R . .
C19 C 0.1187(6) 0.6273(4) 0.3229(5) 0.0848(15) Uani 1 1 d G . .
H19A H 0.1053 0.6730 0.2703 0.127 Uiso 1 1 calc R . .
H19B H 0.1724 0.6284 0.3473 0.127 Uiso 1 1 calc R . .
H19C H 0.0665 0.6391 0.3569 0.127 Uiso 1 1 calc R . .
C20 C 0.1687(6) 0.4382(5) 0.4669(4) 0.0848(15) Uani 1 1 d G . .
H20A H 0.1842 0.3748 0.4974 0.127 Uiso 1 1 calc R . .
H20B H 0.1110 0.4710 0.4849 0.127 Uiso 1 1 calc R . .
H20C H 0.2169 0.4603 0.4753 0.127 Uiso 1 1 calc R . .
C21 C 0.3600(7) 0.3613(6) 0.4899(6) 0.041(2) Uani 1 1 d . . .
H21 H 0.3501 0.3125 0.4806 0.050 Uiso 1 1 calc R . .
C22 C 0.3796(8) 0.3525(7) 0.5685(6) 0.051(3) Uani 1 1 d . . .
H22 H 0.3825 0.2995 0.6109 0.062 Uiso 1 1 calc R . .
C23 C 0.3951(9) 0.4249(7) 0.5832(6) 0.057(3) Uani 1 1 d . . .
H23 H 0.4105 0.4210 0.6353 0.069 Uiso 1 1 calc R . .
C24 C 0.3871(8) 0.5025(7) 0.5184(6) 0.048(3) Uani 1 1 d . . .
H24 H 0.3956 0.5521 0.5273 0.058 Uiso 1 1 calc R . .
C25 C 0.3664(6) 0.5082(6) 0.4400(5) 0.033(2) Uani 1 1 d . . .
C26 C 0.3548(6) 0.5881(6) 0.3698(5) 0.028(2) Uani 1 1 d . . .
C27 C 0.3548(6) 0.6690(5) 0.3765(5) 0.028(2) Uani 1 1 d . . .
H27 H 0.3639 0.6720 0.4276 0.034 Uiso 1 1 calc R . .
C28 C 0.3416(6) 0.7470(6) 0.3087(5) 0.0272(19) Uani 1 1 d . . .
C29 C 0.3344(6) 0.7362(6) 0.2330(5) 0.032(2) Uani 1 1 d . . .
H29 H 0.3299 0.7845 0.1854 0.038 Uiso 1 1 calc R . .
C30 C 0.3338(6) 0.6526(5) 0.2287(5) 0.0267(19) Uani 1 1 d . . .
C31 C 0.3191(6) 0.6422(6) 0.1514(5) 0.033(2) Uani 1 1 d . . .
C32 C 0.3221(8) 0.7092(7) 0.0750(6) 0.048(3) Uani 1 1 d . . .
H32 H 0.3338 0.7621 0.0720 0.058 Uiso 1 1 calc R . .
C33 C 0.3065(8) 0.6912(7) 0.0056(6) 0.052(3) Uani 1 1 d . . .
H33 H 0.3081 0.7326 -0.0454 0.062 Uiso 1 1 calc R . .
C34 C 0.2890(7) 0.6131(8) 0.0115(6) 0.052(3) Uani 1 1 d . . .
H34 H 0.2762 0.6025 -0.0351 0.062 Uiso 1 1 calc R . .
C35 C 0.2904(7) 0.5503(7) 0.0871(6) 0.040(2) Uani 1 1 d . . .
H35 H 0.2803 0.4967 0.0901 0.048 Uiso 1 1 calc R . .
C36 C 0.3342(6) 0.8348(5) 0.3164(5) 0.0277(19) Uani 1 1 d . . .
C37 C 0.3544(6) 0.9025(6) 0.2497(6) 0.033(2) Uani 1 1 d . . .
H37 H 0.3727 0.8908 0.2010 0.039 Uiso 1 1 calc R . .
C38 C 0.3470(6) 0.9862(6) 0.2564(5) 0.032(2) Uani 1 1 d . . .
C38A C 0.3721(8) 1.0571(7) 0.1853(6) 0.051(3) Uani 1 1 d . . .
H38A H 0.3897 1.0342 0.1403 0.076 Uiso 1 1 calc R . .
H38B H 0.4229 1.0708 0.2015 0.076 Uiso 1 1 calc R . .
H38C H 0.3194 1.1113 0.1692 0.076 Uiso 1 1 calc R . .
C39 C 0.3189(6) 1.0044(6) 0.3282(5) 0.030(2) Uani 1 1 d . . .
H39 H 0.3149 1.0604 0.3321 0.036 Uiso 1 1 calc R . .
C40 C 0.2963(5) 0.9404(5) 0.3951(5) 0.0251(19) Uani 1 1 d . . .
C41 C 0.3038(5) 0.8542(6) 0.3862(5) 0.0268(19) Uani 1 1 d . . .
H41 H 0.2876 0.8110 0.4291 0.032 Uiso 1 1 calc R . .
C42 C 0.2005(5) 0.9116(5) 0.9106(4) 0.0400(15) Uani 0.50 1 d PG . .
C43 C 0.2866(5) 0.9133(5) 0.8736(5) 0.0400(15) Uani 0.50 1 d PG . .
C44 C 0.3010(5) 0.8665(5) 0.8158(4) 0.0400(15) Uani 0.50 1 d PG . .
C45 C 0.2239(6) 0.8359(5) 0.8171(4) 0.0400(15) Uani 0.50 1 d PG . .
C46 C 0.1618(5) 0.8638(5) 0.8756(5) 0.0400(15) Uani 0.50 1 d PG . .
C47 C 0.1577(8) 0.9533(8) 0.9756(6) 0.0400(15) Uani 0.50 1 d PG . .
C48 C 0.3513(7) 0.9571(8) 0.8924(7) 0.0400(15) Uani 0.50 1 d PG . .
C49 C 0.3838(6) 0.8519(8) 0.7624(6) 0.0400(15) Uani 0.50 1 d PG . .
C50 C 0.2103(8) 0.7830(8) 0.7652(6) 0.0400(15) Uani 0.50 1 d PG . .
C51 C 0.0706(6) 0.8457(8) 0.8970(7) 0.0400(15) Uani 0.50 1 d PG . .
C42' C 0.2219(7) 0.9161(6) 0.9048(5) 0.057(2) Uani 0.50 1 d PG . .
C43' C 0.2964(6) 0.8950(7) 0.8529(5) 0.057(2) Uani 0.50 1 d PG . .
C44' C 0.2750(6) 0.8444(7) 0.8091(5) 0.057(2) Uani 0.50 1 d PG . .
C45' C 0.1872(7) 0.8343(6) 0.8340(5) 0.057(2) Uani 0.50 1 d PG . .
C46' C 0.1544(6) 0.8786(7) 0.8932(5) 0.057(2) Uani 0.50 1 d PG . .
C47' C 0.2155(10) 0.9692(9) 0.9624(8) 0.057(2) Uani 0.50 1 d PG . .
C48' C 0.3832(8) 0.9217(10) 0.8455(8) 0.057(2) Uani 0.50 1 d PG . .
C49' C 0.3350(9) 0.8079(10) 0.7470(7) 0.057(2) Uani 0.50 1 d PG . .
C50' C 0.1375(9) 0.7851(10) 0.8030(8) 0.057(2) Uani 0.50 1 d PG . .
C51' C 0.0636(7) 0.8847(10) 0.9361(8) 0.057(2) Uani 0.50 1 d PG . .
C52 C 0.0740(5) 1.1729(5) 0.7838(4) 0.0387(15) Uani 0.50 1 d PG . .
C53 C -0.0003(5) 1.1412(5) 0.7771(4) 0.0387(15) Uani 0.50 1 d PG . .
C54 C -0.0126(5) 1.1522(6) 0.6939(4) 0.0387(15) Uani 0.50 1 d PG . .
C55 C 0.0541(5) 1.1907(5) 0.6490(4) 0.0387(15) Uani 0.50 1 d PG . .
C56 C 0.1076(5) 1.2035(5) 0.7046(4) 0.0387(15) Uani 0.50 1 d PG . .
C57 C 0.1108(7) 1.1739(8) 0.8614(5) 0.0387(15) Uani 0.50 1 d PG . .
C58 C -0.0563(7) 1.1026(8) 0.8464(5) 0.0387(15) Uani 0.50 1 d PG . .
C59 C -0.0840(7) 1.1274(8) 0.6591(6) 0.0387(15) Uani 0.50 1 d PG . .
C60 C 0.0659(7) 1.2139(8) 0.5583(4) 0.0387(15) Uani 0.50 1 d PG . .
C61 C 0.1863(6) 1.2427(8) 0.6833(6) 0.0387(15) Uani 0.50 1 d PG . .
C52' C 0.0407(7) 1.1486(6) 0.8137(6) 0.071(2) Uani 0.50 1 d PG . .
C53' C -0.0201(7) 1.1305(6) 0.7684(6) 0.071(2) Uani 0.50 1 d PG . .
C54' C 0.0041(7) 1.1559(7) 0.6854(6) 0.071(2) Uani 0.50 1 d PG . .
C55' C 0.0798(7) 1.1896(6) 0.6794(6) 0.071(2) Uani 0.50 1 d PG . .
C56' C 0.1024(7) 1.1851(6) 0.7586(6) 0.071(2) Uani 0.50 1 d PG . .
C57' C 0.0399(11) 1.1318(10) 0.9043(6) 0.071(2) Uani 0.50 1 d PG . .
C58' C -0.0968(9) 1.0912(10) 0.8025(9) 0.071(2) Uani 0.50 1 d PG . .
C59' C -0.0425(10) 1.1483(10) 0.6159(7) 0.071(2) Uani 0.50 1 d PG . .
C60' C 0.1278(10) 1.2242(10) 0.6023(7) 0.071(2) Uani 0.50 1 d PG . .
C61' C 0.1787(9) 1.2140(10) 0.7805(9) 0.071(2) Uani 0.50 1 d PG . .
C62 C 0.3355(6) 1.0903(6) 0.7366(6) 0.033(2) Uani 1 1 d . . .
H62 H 0.3122 1.0952 0.7865 0.039 Uiso 1 1 calc R . .
C63 C 0.4118(6) 1.1156(6) 0.7104(6) 0.035(2) Uani 1 1 d . . .
H63 H 0.4403 1.1364 0.7419 0.042 Uiso 1 1 calc R . .
C64 C 0.4464(6) 1.1098(6) 0.6356(5) 0.031(2) Uani 1 1 d . . .
H64 H 0.4977 1.1278 0.6156 0.037 Uiso 1 1 calc R . .
C65 C 0.4047(6) 1.0778(5) 0.5923(5) 0.028(2) Uani 1 1 d . . .
H65 H 0.4284 1.0715 0.5430 0.034 Uiso 1 1 calc R . .
C66 C 0.3242(6) 1.0535(5) 0.6223(5) 0.0254(19) Uani 1 1 d . . .
C67 C 0.2765(6) 1.0181(5) 0.5792(5) 0.0228(18) Uani 1 1 d . . .
C68 C 0.3059(6) 1.0036(6) 0.5046(5) 0.032(2) Uani 1 1 d . . .
H68 H 0.3538 1.0237 0.4778 0.039 Uiso 1 1 calc R . .
C69 C 0.2633(6) 0.9591(5) 0.4703(5) 0.0260(19) Uani 1 1 d . . .
C70 C 0.1887(6) 0.9334(6) 0.5110(5) 0.030(2) Uani 1 1 d . . .
H70 H 0.1590 0.9035 0.4903 0.036 Uiso 1 1 calc R . .
C71 C 0.1590(6) 0.9531(6) 0.5832(5) 0.030(2) Uani 1 1 d . . .
C72 C 0.0763(6) 0.9333(5) 0.6234(5) 0.0271(19) Uani 1 1 d . . .
C73 C 0.0207(6) 0.8992(6) 0.5936(6) 0.034(2) Uani 1 1 d . . .
H73 H 0.0350 0.8877 0.5444 0.041 Uiso 1 1 calc R . .
C74 C -0.0550(7) 0.8814(6) 0.6337(6) 0.035(2) Uani 1 1 d . . .
H74 H -0.0923 0.8585 0.6127 0.042 Uiso 1 1 calc R . .
C75 C -0.0741(6) 0.8990(6) 0.7073(6) 0.039(2) Uani 1 1 d . . .
H75 H -0.1230 0.8854 0.7384 0.047 Uiso 1 1 calc R . .
C76 C -0.0190(6) 0.9367(7) 0.7324(6) 0.038(2) Uani 1 1 d . . .
H76 H -0.0342 0.9517 0.7800 0.046 Uiso 1 1 calc R . .

loop_
_atom_site_aniso_label
_atom_site_aniso_U_11
_atom_site_aniso_U_22
_atom_site_aniso_U_33
_atom_site_aniso_U_23
_atom_site_aniso_U_13
_atom_site_aniso_U_12
Yb1 0.0298(2) 0.0202(2) 0.0365(3) -0.01327(18) 0.00579(17) -0.00517(17)
Yb2 0.0236(2) 0.0248(2) 0.0321(2) -0.01263(17) 0.00282(16) -0.00002(16)
N1 0.052(5) 0.017(4) 0.035(4) -0.010(3) 0.015(4) -0.009(4)
N2 0.018(4) 0.022(4) 0.034(4) -0.010(3) 0.002(3) 0.000(3)
N3 0.027(4) 0.026(4) 0.038(4) -0.016(3) -0.005(3) 0.001(3)
N4 0.028(4) 0.028(4) 0.031(4) -0.013(3) 0.015(3) -0.012(3)
N5 0.028(4) 0.018(4) 0.029(4) -0.007(3) 0.003(3) -0.005(3)
N6 0.026(4) 0.022(4) 0.035(4) -0.008(3) 0.003(3) -0.001(3)
C1 0.063(3) 0.052(2) 0.079(3) -0.023(2) 0.005(2) -0.0021(19)
C2 0.063(3) 0.052(2) 0.079(3) -0.023(2) 0.005(2) -0.0021(19)
C3 0.063(3) 0.052(2) 0.079(3) -0.023(2) 0.005(2) -0.0021(19)
C4 0.063(3) 0.052(2) 0.079(3) -0.023(2) 0.005(2) -0.0021(19)
C5 0.063(3) 0.052(2) 0.079(3) -0.023(2) 0.005(2) -0.0021(19)
C6 0.063(3) 0.052(2) 0.079(3) -0.023(2) 0.005(2) -0.0021(19)
C7 0.063(3) 0.052(2) 0.079(3) -0.023(2) 0.005(2) -0.0021(19)
C8 0.063(3) 0.052(2) 0.079(3) -0.023(2) 0.005(2) -0.0021(19)
C9 0.063(3) 0.052(2) 0.079(3) -0.023(2) 0.005(2) -0.0021(19)
C10 0.063(3) 0.052(2) 0.079(3) -0.023(2) 0.005(2) -0.0021(19)
C11 0.058(3) 0.081(3) 0.121(4) -0.048(3) 0.020(3) -0.020(3)
C12 0.058(3) 0.081(3) 0.121(4) -0.048(3) 0.020(3) -0.020(3)
C13 0.058(3) 0.081(3) 0.121(4) -0.048(3) 0.020(3) -0.020(3)
C14 0.058(3) 0.081(3) 0.121(4) -0.048(3) 0.020(3) -0.020(3)
C15 0.058(3) 0.081(3) 0.121(4) -0.048(3) 0.020(3) -0.020(3)
C16 0.058(3) 0.081(3) 0.121(4) -0.048(3) 0.020(3) -0.020(3)
C17 0.058(3) 0.081(3) 0.121(4) -0.048(3) 0.020(3) -0.020(3)
C18 0.058(3) 0.081(3) 0.121(4) -0.048(3) 0.020(3) -0.020(3)
C19 0.058(3) 0.081(3) 0.121(4) -0.048(3) 0.020(3) -0.020(3)
C20 0.058(3) 0.081(3) 0.121(4) -0.048(3) 0.020(3) -0.020(3)
C21 0.056(7) 0.021(5) 0.041(6) -0.010(4) 0.014(5) -0.007(5)
C22 0.086(9) 0.025(5) 0.033(6) -0.009(4) 0.015(6) -0.008(5)
C23 0.096(10) 0.034(6) 0.032(6) -0.005(5) -0.002(6) -0.014(6)
C24 0.074(8) 0.031(6) 0.035(6) -0.010(5) 0.000(5) -0.011(5)
C25 0.041(6) 0.020(5) 0.030(5) -0.008(4) 0.004(4) -0.002(4)
C26 0.028(5) 0.020(4) 0.032(5) -0.012(4) 0.006(4) 0.001(4)
C27 0.036(5) 0.019(4) 0.025(5) -0.008(4) 0.001(4) -0.003(4)
C28 0.022(4) 0.024(5) 0.031(5) -0.009(4) 0.003(4) -0.003(4)
C29 0.031(5) 0.024(5) 0.031(5) -0.005(4) 0.001(4) 0.000(4)
C30 0.035(5) 0.010(4) 0.029(5) -0.005(3) -0.006(4) 0.000(4)
C31 0.040(5) 0.018(5) 0.030(5) -0.005(4) -0.001(4) 0.002(4)
C32 0.068(8) 0.022(5) 0.041(6) -0.007(4) -0.008(5) 0.002(5)
C33 0.075(8) 0.027(6) 0.032(6) -0.003(4) -0.011(5) 0.006(5)
C34 0.054(7) 0.065(8) 0.027(6) -0.016(5) -0.018(5) -0.001(6)
C35 0.040(6) 0.036(6) 0.047(6) -0.025(5) -0.002(5) -0.003(5)
C36 0.027(5) 0.018(4) 0.035(5) -0.008(4) -0.003(4) -0.003(4)
C37 0.039(5) 0.030(5) 0.035(5) -0.018(4) 0.010(4) -0.012(4)
C38 0.026(5) 0.034(5) 0.036(5) -0.012(4) 0.006(4) -0.009(4)
C38A 0.078(8) 0.030(6) 0.046(6) -0.011(5) 0.016(6) -0.023(6)
C39 0.023(5) 0.021(5) 0.045(6) -0.008(4) 0.007(4) -0.009(4)
C40 0.021(4) 0.019(4) 0.032(5) -0.008(4) -0.006(4) -0.002(3)
C41 0.012(4) 0.025(5) 0.040(5) -0.014(4) 0.009(4) -0.001(3)
C42 0.050(4) 0.031(4) 0.033(4) -0.005(3) 0.006(3) -0.011(3)
C43 0.050(4) 0.031(4) 0.033(4) -0.005(3) 0.006(3) -0.011(3)
C44 0.050(4) 0.031(4) 0.033(4) -0.005(3) 0.006(3) -0.011(3)
C45 0.050(4) 0.031(4) 0.033(4) -0.005(3) 0.006(3) -0.011(3)
C46 0.050(4) 0.031(4) 0.033(4) -0.005(3) 0.006(3) -0.011(3)
C47 0.050(4) 0.031(4) 0.033(4) -0.005(3) 0.006(3) -0.011(3)
C48 0.050(4) 0.031(4) 0.033(4) -0.005(3) 0.006(3) -0.011(3)
C49 0.050(4) 0.031(4) 0.033(4) -0.005(3) 0.006(3) -0.011(3)
C50 0.050(4) 0.031(4) 0.033(4) -0.005(3) 0.006(3) -0.011(3)
C51 0.050(4) 0.031(4) 0.033(4) -0.005(3) 0.006(3) -0.011(3)
C42' 0.066(5) 0.058(5) 0.038(4) -0.009(4) 0.002(4) -0.015(4)
C43' 0.066(5) 0.058(5) 0.038(4) -0.009(4) 0.002(4) -0.015(4)
C44' 0.066(5) 0.058(5) 0.038(4) -0.009(4) 0.002(4) -0.015(4)
C45' 0.066(5) 0.058(5) 0.038(4) -0.009(4) 0.002(4) -0.015(4)
C46' 0.066(5) 0.058(5) 0.038(4) -0.009(4) 0.002(4) -0.015(4)
C47' 0.066(5) 0.058(5) 0.038(4) -0.009(4) 0.002(4) -0.015(4)
C48' 0.066(5) 0.058(5) 0.038(4) -0.009(4) 0.002(4) -0.015(4)
C49' 0.066(5) 0.058(5) 0.038(4) -0.009(4) 0.002(4) -0.015(4)
C50' 0.066(5) 0.058(5) 0.038(4) -0.009(4) 0.002(4) -0.015(4)
C51' 0.066(5) 0.058(5) 0.038(4) -0.009(4) 0.002(4) -0.015(4)
C52 0.028(3) 0.038(4) 0.042(4) -0.014(3) 0.002(3) -0.001(3)
C53 0.028(3) 0.038(4) 0.042(4) -0.014(3) 0.002(3) -0.001(3)
C54 0.028(3) 0.038(4) 0.042(4) -0.014(3) 0.002(3) -0.001(3)
C55 0.028(3) 0.038(4) 0.042(4) -0.014(3) 0.002(3) -0.001(3)
C56 0.028(3) 0.038(4) 0.042(4) -0.014(3) 0.002(3) -0.001(3)
C57 0.028(3) 0.038(4) 0.042(4) -0.014(3) 0.002(3) -0.001(3)
C58 0.028(3) 0.038(4) 0.042(4) -0.014(3) 0.002(3) -0.001(3)
C59 0.028(3) 0.038(4) 0.042(4) -0.014(3) 0.002(3) -0.001(3)
C60 0.028(3) 0.038(4) 0.042(4) -0.014(3) 0.002(3) -0.001(3)
C61 0.028(3) 0.038(4) 0.042(4) -0.014(3) 0.002(3) -0.001(3)
C52' 0.076(6) 0.038(5) 0.074(6) -0.012(4) 0.012(5) 0.006(4)
C53' 0.076(6) 0.038(5) 0.074(6) -0.012(4) 0.012(5) 0.006(4)
C54' 0.076(6) 0.038(5) 0.074(6) -0.012(4) 0.012(5) 0.006(4)
C55' 0.076(6) 0.038(5) 0.074(6) -0.012(4) 0.012(5) 0.006(4)
C56' 0.076(6) 0.038(5) 0.074(6) -0.012(4) 0.012(5) 0.006(4)
C57' 0.076(6) 0.038(5) 0.074(6) -0.012(4) 0.012(5) 0.006(4)
C58' 0.076(6) 0.038(5) 0.074(6) -0.012(4) 0.012(5) 0.006(4)
C59' 0.076(6) 0.038(5) 0.074(6) -0.012(4) 0.012(5) 0.006(4)
C60' 0.076(6) 0.038(5) 0.074(6) -0.012(4) 0.012(5) 0.006(4)
C61' 0.076(6) 0.038(5) 0.074(6) -0.012(4) 0.012(5) 0.006(4)
C62 0.029(5) 0.024(5) 0.040(5) -0.013(4) 0.002(4) 0.001(4)
C63 0.037(5) 0.021(5) 0.045(6) -0.004(4) -0.005(4) -0.012(4)
C64 0.027(5) 0.026(5) 0.037(5) -0.009(4) 0.002(4) -0.006(4)
C65 0.034(5) 0.014(4) 0.027(5) -0.001(4) 0.004(4) -0.001(4)
C66 0.020(4) 0.016(4) 0.030(5) -0.003(4) 0.002(4) 0.004(3)
C67 0.023(4) 0.013(4) 0.029(5) -0.006(3) 0.001(4) -0.002(3)
C68 0.033(5) 0.035(5) 0.030(5) -0.006(4) 0.007(4) -0.016(4)
C69 0.022(4) 0.018(4) 0.036(5) -0.010(4) 0.004(4) -0.003(3)
C70 0.028(5) 0.021(4) 0.041(5) -0.009(4) -0.005(4) -0.007(4)
C71 0.028(5) 0.027(5) 0.033(5) -0.011(4) 0.001(4) -0.006(4)
C72 0.030(5) 0.018(4) 0.030(5) -0.010(4) -0.003(4) 0.000(4)
C73 0.036(5) 0.032(5) 0.035(5) -0.011(4) 0.005(4) -0.011(4)
C74 0.039(6) 0.030(5) 0.044(6) -0.012(4) 0.001(5) -0.019(4)
C75 0.020(5) 0.040(6) 0.053(6) -0.006(5) 0.011(4) -0.015(4)
C76 0.023(5) 0.041(6) 0.046(6) -0.013(5) 0.008(4) -0.005(4)

loop_
_atom_type_symbol
_atom_type_description
_atom_type_scat_dispersion_real
_atom_type_scat_dispersion_imag
_atom_type_scat_source
C C 0.0033 0.0016 'International Tables Vol C Tables 4.2.6.8 and 6.1.1.4'
H H 0.0000 0.0000 'International Tables Vol C Tables 4.2.6.8 and 6.1.1.4'
N N 0.0061 0.0033 'International Tables Vol C Tables 4.2.6.8 and 6.1.1.4'
Yb Yb -0.3850 5.5486 'International Tables Vol C Tables 4.2.6.8 and 6.1.1.4'
O O 0.0106 0.0060 'International Tables Vol C Tables 4.2.6.8 and 6.1.1.4'

loop_
_geom_angle_atom_site_label_1
_geom_angle_atom_site_label_2
_geom_angle_atom_site_label_3
_geom_angle
_geom_angle_site_symmetry_1
_geom_angle_site_symmetry_3
_geom_angle_publ_flag
N2 Yb1 N3 67.5(2) . . ?
N2 Yb1 N1 66.8(2) . . ?
N3 Yb1 N1 134.3(2) . . ?
N2 Yb1 C13 99.8(2) . . ?
N3 Yb1 C13 72.5(2) . . ?
N1 Yb1 C13 116.8(2) . . ?
N2 Yb1 C14 83.25(19) . . ?
N3 Yb1 C14 88.7(2) . . ?
N1 Yb1 C14 87.3(2) . . ?
C13 Yb1 C14 29.97(5) . . ?
N2 Yb1 C5 98.5(2) . . ?
N3 Yb1 C5 71.59(19) . . ?
N1 Yb1 C5 114.2(2) . . ?
C13 Yb1 C5 129.01(16) . . ?
C14 Yb1 C5 157.43(16) . . ?
N2 Yb1 C1 128.3(2) . . ?
N3 Yb1 C1 86.63(19) . . ?
N1 Yb1 C1 121.5(2) . . ?
C13 Yb1 C1 114.48(15) . . ?
C14 Yb1 C1 142.37(15) . . ?
C5 Yb1 C1 29.7 . . ?
N2 Yb1 C12 129.20(19) . . ?
N3 Yb1 C12 91.3(2) . . ?
N1 Yb1 C12 118.8(2) . . ?
C13 Yb1 C12 29.88(6) . . ?
C14 Yb1 C12 49.23(8) . . ?
C5 Yb1 C12 118.53(15) . . ?
C1 Yb1 C12 93.57(14) . . ?
N2 Yb1 C15 99.7(2) . . ?
N3 Yb1 C15 117.8(2) . . ?
N1 Yb1 C15 71.6(2) . . ?
C13 Yb1 C15 49.17(8) . . ?
C14 Yb1 C15 29.75(5) . . ?
C5 Yb1 C15 161.62(15) . . ?
C1 Yb1 C15 131.95(15) . . ?
C12 Yb1 C15 48.95(8) . . ?
N2 Yb1 C4 86.26(19) . . ?
N3 Yb1 C4 91.3(2) . . ?
N1 Yb1 C4 84.6(2) . . ?
C13 Yb1 C4 158.56(16) . . ?
C14 Yb1 C4 168.64(14) . . ?
C5 Yb1 C4 29.7 . . ?
C1 Yb1 C4 48.91(6) . . ?
C12 Yb1 C4 142.11(14) . . ?
C15 Yb1 C4 150.38(16) . . ?
N2 Yb1 C2 133.80(19) . . ?
N3 Yb1 C2 115.89(19) . . ?
N1 Yb1 C2 95.0(2) . . ?
C13 Yb1 C2 125.80(15) . . ?
C14 Yb1 C2 140.28(14) . . ?
C5 Yb1 C2 48.91(6) . . ?
C1 Yb1 C2 29.6 . . ?
C12 Yb1 C2 96.96(15) . . ?
C15 Yb1 C2 114.74(15) . . ?
C4 Yb1 C2 48.75(6) . . ?
N2 Yb1 C11 128.8(2) . . ?
N3 Yb1 C11 119.6(2) . . ?
N1 Yb1 C11 90.6(2) . . ?
C13 Yb1 C11 49.08(8) . . ?
C14 Yb1 C11 49.00(8) . . ?
C5 Yb1 C11 132.51(15) . . ?
C1 Yb1 C11 102.81(15) . . ?
C12 Yb1 C11 29.62(5) . . ?
C15 Yb1 C11 29.54(5) . . ?
C4 Yb1 C11 138.81(14) . . ?
C2 Yb1 C11 91.29(14) . . ?
N5 Yb2 N6 66.9(2) . . ?
N5 Yb2 N4 66.2(2) . . ?
N6 Yb2 N4 133.1(2) . . ?
N5 Yb2 C55' 92.6(3) . . ?
N6 Yb2 C55' 103.1(3) . . ?
N4 Yb2 C55' 79.2(3) . . ?
N5 Yb2 C54' 95.0(3) . . ?
N6 Yb2 C54' 75.5(3) . . ?
N4 Yb2 C54' 108.7(3) . . ?
C55' Yb2 C54' 31.26(11) . . ?
N5 Yb2 C45 89.3(2) . . ?
N6 Yb2 C45 75.8(2) . . ?
N4 Yb2 C45 103.5(2) . . ?
C55' Yb2 C45 177.2(3) . . ?
C54' Yb2 C45 146.5(3) . . ?
N5 Yb2 C44 88.1(2) . . ?
N6 Yb2 C44 103.4(2) . . ?
N4 Yb2 C44 75.1(2) . . ?
C55' Yb2 C44 151.5(3) . . ?
C54' Yb2 C44 175.9(3) . . ?
C45 Yb2 C44 30.62(8) . . ?
N5 Yb2 C44' 84.6(2) . . ?
N6 Yb2 C44' 89.6(3) . . ?
N4 Yb2 C44' 86.0(3) . . ?
C55' Yb2 C44' 164.7(3) . . ?
C54' Yb2 C44' 163.9(3) . . ?
C45 Yb2 C44' 17.7(2) . . ?
C44 Yb2 C44' 13.9(2) . . ?
N5 Yb2 C56' 119.5(3) . . ?
N6 Yb2 C56' 125.2(3) . . ?
N4 Yb2 C56' 79.6(3) . . ?
C55' Yb2 C56' 30.67(10) . . ?
C54' Yb2 C56' 50.37(14) . . ?
C45 Yb2 C56' 148.5(3) . . ?
C44 Yb2 C56' 129.9(3) . . ?
C44' Yb2 C56' 142.5(3) . . ?
N5 Yb2 C43' 105.0(2) . . ?
N6 Yb2 C43' 117.9(2) . . ?
N4 Yb2 C43' 74.8(2) . . ?
C55' Yb2 C43' 138.9(3) . . ?
C54' Yb2 C43' 159.1(3) . . ?
C45 Yb2 C43' 42.2(2) . . ?
C44 Yb2 C43' 19.1(2) . . ?
C44' Yb2 C43' 30.21(10) . . ?
C56' Yb2 C43' 112.3(3) . . ?
N5 Yb2 C46 117.8(2) . . ?
N6 Yb2 C46 79.7(2) . . ?
N4 Yb2 C46 123.1(2) . . ?
C55' Yb2 C46 147.1(3) . . ?
C54' Yb2 C46 126.0(3) . . ?
C45 Yb2 C46 30.42(8) . . ?
C44 Yb2 C46 49.89(12) . . ?
C44' Yb2 C46 43.0(2) . . ?
C56' Yb2 C46 122.6(3) . . ?
C43' Yb2 C46 48.6(2) . . ?
N5 Yb2 C53 127.9(2) . . ?
N6 Yb2 C53 89.9(2) . . ?
N4 Yb2 C53 119.3(2) . . ?
C55' Yb2 C53 46.2(2) . . ?
C54' Yb2 C53 32.9(3) . . ?
C45 Yb2 C53 131.0(2) . . ?
C44 Yb2 C53 143.8(2) . . ?
C44' Yb2 C53 143.8(2) . . ?
C56' Yb2 C53 40.4(3) . . ?
C43' Yb2 C53 127.0(2) . . ?
C46 Yb2 C53 101.6(2) . . ?
C21 N1 C25 116.9(8) . . ?
C21 N1 Yb1 123.2(6) . . ?
C25 N1 Yb1 119.9(6) . . ?
C26 N2 C30 115.5(7) . . ?
C26 N2 Yb1 123.0(6) . . ?
C30 N2 Yb1 121.2(5) . . ?
C31 N3 C35 117.2(8) . . ?
C31 N3 Yb1 120.4(6) . . ?
C35 N3 Yb1 122.3(6) . . ?
C66 N4 C62 117.0(7) . . ?
C66 N4 Yb2 121.2(6) . . ?
C62 N4 Yb2 121.8(6) . . ?
C67 N5 C71 116.4(7) . . ?
C67 N5 Yb2 121.9(5) . . ?
C71 N5 Yb2 121.6(5) . . ?
C76 N6 C72 117.3(8) . . ?
C76 N6 Yb2 122.2(6) . . ?
C72 N6 Yb2 120.4(6) . . ?
C2 C1 C5 108.0 . . ?
C2 C1 C6 126.0 . . ?
C5 C1 C6 126.0 . . ?
C2 C1 Yb1 75.88(15) . . ?
C5 C1 Yb1 75.10(16) . . ?
C6 C1 Yb1 115.23(15) . . ?
C3 C2 C1 108.0 . . ?
C3 C2 C7 126.0 . . ?
C1 C2 C7 126.0 . . ?
C3 C2 Yb1 75.66(15) . . ?
C1 C2 Yb1 74.48(15) . . ?
C7 C2 Yb1 116.00(15) . . ?
C2 C3 C4 108.0 . . ?
C2 C3 C8 126.0 . . ?
C4 C3 C8 126.0 . . ?
C2 C3 Yb1 74.85(15) . . ?
C4 C3 Yb1 74.81(15) . . ?
C8 C3 Yb1 116.44(14) . . ?
C3 C4 C5 108.0 . . ?
C3 C4 C9 126.0 . . ?
C5 C4 C9 126.0 . . ?
C3 C4 Yb1 75.70(15) . . ?
C5 C4 Yb1 74.49(15) . . ?
C9 C4 Yb1 115.95(14) . . ?
C1 C5 C4 108.0 . . ?
C1 C5 C10 126.0 . . ?
C4 C5 C10 126.0 . . ?
C1 C5 Yb1 75.15(15) . . ?
C4 C5 Yb1 75.86(15) . . ?
C10 C5 Yb1 115.20(15) . . ?
C15 C11 C12 108.0 . . ?
C15 C11 C16 126.0 . . ?
C12 C11 C16 126.0 . . ?
C15 C11 Yb1 74.87(17) . . ?
C12 C11 Yb1 74.27(18) . . ?
C16 C11 Yb1 116.91(16) . . ?
C13 C12 C11 108.0 . . ?
C13 C12 C17 126.0 . . ?
C11 C12 C17 126.0 . . ?
C13 C12 Yb1 74.13(17) . . ?
C11 C12 Yb1 76.11(18) . . ?
C17 C12 Yb1 115.90(16) . . ?
C12 C13 C14 108.0 . . ?
C12 C13 C18 126.0 . . ?
C14 C13 C18 126.0 . . ?
C12 C13 Yb1 75.99(17) . . ?
C14 C13 Yb1 75.37(18) . . ?
C18 C13 Yb1 114.88(17) . . ?
C15 C14 C13 108.0 . . ?
C15 C14 C19 126.0 . . ?
C13 C14 C19 126.0 . . ?
C15 C14 Yb1 76.27(18) . . ?
C13 C14 Yb1 74.67(18) . . ?
C19 C14 Yb1 115.27(17) . . ?
C11 C15 C14 108.0 . . ?
C11 C15 C20 126.0 . . ?
C14 C15 C20 126.0 . . ?
C11 C15 Yb1 75.59(17) . . ?
C14 C15 Yb1 73.98(17) . . ?
C20 C15 Yb1 116.52(17) . . ?
N1 C21 C22 124.6(9) . . ?
C23 C22 C21 118.3(9) . . ?
C24 C23 C22 118.1(10) . . ?
C23 C24 C25 121.3(10) . . ?
N1 C25 C24 120.8(8) . . ?
N1 C25 C26 115.1(8) . . ?
C24 C25 C26 124.1(9) . . ?
N2 C26 C27 123.2(8) . . ?
N2 C26 C25 114.8(8) . . ?
C27 C26 C25 122.0(8) . . ?
C26 C27 C28 122.0(8) . . ?
C27 C28 C29 115.9(8) . . ?
C27 C28 C36 122.0(8) . . ?
C29 C28 C36 122.0(8) . . ?
C30 C29 C28 120.3(8) . . ?
N2 C30 C29 122.9(8) . . ?
N2 C30 C31 116.0(7) . . ?
C29 C30 C31 121.0(7) . . ?
N3 C31 C32 123.1(9) . . ?
N3 C31 C30 114.6(8) . . ?
C32 C31 C30 122.3(9) . . ?
C33 C32 C31 116.6(10) . . ?
C34 C33 C32 120.7(10) . . ?
C33 C34 C35 119.4(9) . . ?
N3 C35 C34 122.9(10) . . ?
C41 C36 C37 119.1(8) . . ?
C41 C36 C28 120.8(8) . . ?
C37 C36 C28 120.1(8) . . ?
C38 C37 C36 120.4(8) . . ?
C39 C38 C37 120.1(8) . . ?
C39 C38 C38A 119.9(8) . . ?
C37 C38 C38A 119.9(8) . . ?
C38 C39 C40 121.5(8) . . ?
C39 C40 C41 117.2(8) . . ?
C39 C40 C69 122.6(8) . . ?
C41 C40 C69 120.2(7) . . ?
C36 C41 C40 121.6(8) . . ?
C46' C42 C46 14.8(5) . . ?
C46' C42 C43 122.8(5) . . ?
C46 C42 C43 108.0 . . ?
C46' C42 C47 111.2(5) . . ?
C46 C42 C47 126.0 . . ?
C43 C42 C47 126.0 . . ?
C46' C42 C47' 148.3(9) . . ?
C46 C42 C47' 163.1(6) . . ?
C43 C42 C47' 88.8(6) . . ?
C47 C42 C47' 37.2(6) . . ?
C46' C42 C43' 106.5(7) . . ?
C46 C42 C43' 91.7(4) . . ?
C43 C42 C43' 16.3(4) . . ?
C47 C42 C43' 142.3(4) . . ?
C47' C42 C43' 105.1(7) . . ?
C46' C42 Yb2 77.5(7) . . ?
C46 C42 Yb2 72.0(2) . . ?
C43 C42 Yb2 74.7(2) . . ?
C47 C42 Yb2 119.2(2) . . ?
C47' C42 Yb2 112.6(7) . . ?
C43' C42 Yb2 69.3(4) . . ?
C43' C43 C42' 119.9(16) . . ?
C43' C43 C44 7.3(13) . . ?
C42' C43 C44 113.5(6) . . ?
C43' C43 C42 114.4(12) . . ?
C42' C43 C42 5.5(6) . . ?
C44 C43 C42 108.0 . . ?
C43' C43 C48 119.5(12) . . ?
C42' C43 C48 120.5(6) . . ?
C44 C43 C48 126.0 . . ?
C42 C43 C48 126.0 . . ?
C43' C43 C48' 75.6(12) . . ?
C42' C43 C48' 164.3(10) . . ?
C44 C43 C48' 82.2(5) . . ?
C42 C43 C48' 169.7(5) . . ?
C48 C43 C48' 43.9(5) . . ?
C43' C43 C44' 22.6(9) . . ?
C42' C43 C44' 97.4(7) . . ?
C44 C43 C44' 16.1(3) . . ?
C42 C43 C44' 92.0(3) . . ?
C48 C43 C44' 142.0(3) . . ?
C48' C43 C44' 98.1(6) . . ?
C43' C43 Yb2 77.0(15) . . ?
C42' C43 Yb2 78.1(7) . . ?
C44 C43 Yb2 71.4(2) . . ?
C42 C43 Yb2 76.1(2) . . ?
C48 C43 Yb2 118.4(2) . . ?
C48' C43 Yb2 109.8(7) . . ?
C44' C43 Yb2 67.5(4) . . ?
C44' C44 C43' 130.6(14) . . ?
C44' C44 C43 127.1(9) . . ?
C43' C44 C43 4.2(8) . . ?
C44' C44 C45 19.6(9) . . ?
C43' C44 C45 111.7(7) . . ?
C43 C44 C45 108.0 . . ?
C44' C44 C49 106.8(9) . . ?
C43' C44 C49 122.2(7) . . ?
C43 C44 C49 126.0 . . ?
C45 C44 C49 126.0 . . ?
C44' C44 C49' 60.3(8) . . ?
C43' C44 C49' 167.6(11) . . ?
C43 C44 C49' 171.8(5) . . ?
C45 C44 C49' 79.6(5) . . ?
C49 C44 C49' 46.5(5) . . ?
C44' C44 C45' 30.2(7) . . ?
C43' C44 C45' 100.9(8) . . ?
C43 C44 C45' 97.2(3) . . ?
C45 C44 C45' 10.8(3) . . ?
C49 C44 C45' 136.8(3) . . ?
C49' C44 C45' 90.4(5) . . ?
C44' C44 C48' 174.3(16) . . ?
C43' C44 C48' 48.0(6) . . ?
C43 C44 C48' 51.8(4) . . ?
C45 C44 C48' 159.8(4) . . ?
C49 C44 C48' 74.2(4) . . ?
C49' C44 C48' 120.4(6) . . ?
C45' C44 C48' 148.9(6) . . ?
C44' C44 Yb2 83.6(12) . . ?
C43' C44 Yb2 82.1(9) . . ?
C43 C44 Yb2 78.8(3) . . ?
C45 C44 Yb2 73.1(2) . . ?
C49 C44 Yb2 114.4(2) . . ?
C49' C44 Yb2 106.7(6) . . ?
C45' C44 Yb2 70.5(4) . . ?
C48' C44 Yb2 101.2(6) . . ?
C45' C45 C44' 158.1(17) . . ?
C45' C45 C44 143.5(10) . . ?
C44' C45 C44 15.4(7) . . ?
C45' C45 C46 35.6(10) . . ?
C44' C45 C46 123.0(7) . . ?
C44 C45 C46 108.0 . . ?
C45' C45 C50 90.4(10) . . ?
C44' C45 C50 110.9(7) . . ?
C44 C45 C50 126.0 . . ?
C46 C45 C50 126.0 . . ?
C45' C45 C46' 42.7(8) . . ?
C44' C45 C46' 116.0(9) . . ?
C44 C45 C46' 100.9(4) . . ?
C46 C45 C46' 7.1(4) . . ?
C50 C45 C46' 133.1(4) . . ?
C45' C45 C50' 48.5(8) . . ?
C44' C45 C50' 152.6(10) . . ?
C44 C45 C50' 167.9(5) . . ?
C46 C45 C50' 84.1(5) . . ?
C50 C45 C50' 41.9(5) . . ?
C46' C45 C50' 91.2(5) . . ?
C45' C45 C43' 118.0(11) . . ?
C44' C45 C43' 40.6(5) . . ?
C44 C45 C43' 25.5(3) . . ?
C46 C45 C43' 82.5(3) . . ?
C50 C45 C43' 151.5(3) . . ?
C46' C45 C43' 75.4(4) . . ?
C50' C45 C43' 166.5(6) . . ?
C45' C45 C49' 159.3(13) . . ?
C44' C45 C49' 41.6(5) . . ?
C44 C45 C49' 56.8(4) . . ?
C46 C45 C49' 164.6(4) . . ?
C50 C45 C49' 69.3(4) . . ?
C46' C45 C49' 157.6(7) . . ?
C50' C45 C49' 111.1(5) . . ?
C43' C45 C49' 82.2(4) . . ?
C45' C45 Yb2 92.1(13) . . ?
C44' C45 Yb2 84.4(9) . . ?
C44 C45 Yb2 76.3(3) . . ?
C46 C45 Yb2 77.6(3) . . ?
C50 C45 Yb2 112.6(2) . . ?
C46' C45 Yb2 74.9(4) . . ?
C50' C45 Yb2 107.8(6) . . ?
C43' C45 Yb2 70.8(4) . . ?
C49' C45 Yb2 99.4(5) . . ?
C45' C46 C42 129.3(6) . . ?
C45' C46 C45 21.3(6) . . ?
C42 C46 C45 108.0 . . ?
C45' C46 C51 104.7(6) . . ?
C42 C46 C51 126.0 . . ?
C45 C46 C51 126.0 . . ?
C45' C46 C42' 119.0(9) . . ?
C42 C46 C42' 10.2(4) . . ?
C45 C46 C42' 97.8(4) . . ?
C51 C46 C42' 136.2(4) . . ?
C45' C46 C51' 141.4(10) . . ?
C42 C46 C51' 89.4(5) . . ?
C45 C46 C51' 162.5(5) . . ?
C51 C46 C51' 36.7(5) . . ?
C42' C46 C51' 99.6(6) . . ?
C45' C46 C44' 41.6(4) . . ?
C42 C46 C44' 87.7(3) . . ?
C45 C46 C44' 20.4(3) . . ?
C51 C46 C44' 146.3(3) . . ?
C42' C46 C44' 77.4(4) . . ?
C51' C46 C44' 177.0(7) . . ?
C45' C46 Yb2 80.8(8) . . ?
C42 C46 Yb2 78.5(2) . . ?
C45 C46 Yb2 72.0(2) . . ?
C51 C46 Yb2 115.6(2) . . ?
C42' C46 Yb2 74.3(5) . . ?
C51' C46 Yb2 111.1(7) . . ?
C44' C46 Yb2 67.9(4) . . ?
C47' C47 C42 75.3(6) . . ?
C47' C47 C42' 63.6(6) . . ?
C42 C47 C42' 11.7(4) . . ?
C48' C48 C43 70.0(6) . . ?
C48' C48 C43' 55.5(5) . . ?
C43 C48 C43' 14.5(3) . . ?
C49' C49 C44 75.5(5) . . ?
C49' C49 C44' 55.2(4) . . ?
C44 C49 C44' 20.3(3) . . ?
C50' C50 C45 83.7(5) . . ?
C50' C50 C45' 61.6(5) . . ?
C45 C50 C45' 22.1(4) . . ?
C50' C50 C44' 106.8(7) . . ?
C45 C50 C44' 23.3(3) . . ?
C45' C50 C44' 45.3(3) . . ?
C51' C51 C46 85.0(6) . . ?
C51' C51 C46' 68.5(7) . . ?
C46 C51 C46' 16.5(4) . . ?
C51' C51 C45' 113.4(8) . . ?
C46 C51 C45' 28.5(3) . . ?
C46' C51 C45' 45.0(3) . . ?
C43 C42' C43' 18.7(6) . . ?
C43 C42' C46' 126.7(6) . . ?
C43' C42' C46' 108.0 . . ?
C43 C42' C47' 107.3(6) . . ?
C43' C42' C47' 126.0 . . ?
C46' C42' C47' 126.0 . . ?
C43 C42' C47 143.2(9) . . ?
C43' C42' C47 161.8(6) . . ?
C46' C42' C47 90.1(6) . . ?
C47' C42' C47 35.9(6) . . ?
C43 C42' C46 112.8(7) . . ?
C43' C42' C46 94.1(4) . . ?
C46' C42' C46 13.9(4) . . ?
C47' C42' C46 139.9(4) . . ?
C47 C42' C46 104.0(7) . . ?
C43 C42' Yb2 79.6(7) . . ?
C43' C42' Yb2 73.0(3) . . ?
C46' C42' Yb2 75.9(3) . . ?
C47' C42' Yb2 117.2(3) . . ?
C47 C42' Yb2 114.6(7) . . ?
C46 C42' Yb2 71.0(4) . . ?
C43 C43' C44 169(2) . . ?
C43 C43' C42' 41.4(12) . . ?
C44 C43' C42' 128.3(7) . . ?
C43 C43' C44' 149.3(12) . . ?
C44 C43' C44' 20.6(7) . . ?
C42' C43' C44' 108.0 . . ?
C43 C43' C48' 84.7(12) . . ?
C44 C43' C48' 105.6(7) . . ?
C42' C43' C48' 126.0 . . ?
C44' C43' C48' 126.0 . . ?
C43 C43' C42 49.3(10) . . ?
C44 C43' C42 120.4(9) . . ?
C42' C43' C42 7.9(4) . . ?
C44' C43' C42 100.1(4) . . ?
C48' C43' C42 133.9(4) . . ?
C43 C43' C48 46.0(10) . . ?
C44 C43' C48 144.1(10) . . ?
C42' C43' C48 87.3(5) . . ?
C44' C43' C48 164.6(5) . . ?
C48' C43' C48 38.7(5) . . ?
C42 C43' C48 95.2(5) . . ?
C43 C43' C45 126.9(14) . . ?
C44 C43' C45 42.7(5) . . ?
C42' C43' C45 85.6(3) . . ?
C44' C43' C45 22.4(3) . . ?
C48' C43' C45 148.3(3) . . ?
C42 C43' C45 77.8(4) . . ?
C48 C43' C45 172.8(7) . . ?
C43 C43' Yb2 92.2(16) . . ?
C44 C43' Yb2 78.9(9) . . ?
C42' C43' Yb2 77.3(3) . . ?
C44' C43' Yb2 74.2(3) . . ?
C48' C43' Yb2 114.8(3) . . ?
C42 C43' Yb2 75.0(5) . . ?
C48 C43' Yb2 109.7(6) . . ?
C45 C43' Yb2 67.1(4) . . ?
C44 C44' C45 145.0(15) . . ?
C44 C44' C45' 136.3(9) . . ?
C45 C44' C45' 9.3(7) . . ?
C44 C44' C43' 28.8(9) . . ?
C45 C44' C43' 117.0(7) . . ?
C45' C44' C43' 108.0 . . ?
C44 C44' C49' 97.5(9) . . ?
C45 C44' C49' 117.0(7) . . ?
C45' C44' C49' 126.0 . . ?
C43' C44' C49' 126.0 . . ?
C44 C44' C49 52.9(8) . . ?
C45 C44' C49 160.8(11) . . ?
C45' C44' C49 170.1(5) . . ?
C43' C44' C49 81.5(5) . . ?
C49' C44' C49 44.6(5) . . ?
C44 C44' C43 36.8(7) . . ?
C45 C44' C43 108.8(8) . . ?
C45' C44' C43 99.9(4) . . ?
C43' C44' C43 8.2(4) . . ?
C49' C44' C43 134.1(4) . . ?
C49 C44' C43 89.6(5) . . ?
C44 C44' C50 167.2(12) . . ?
C45 C44' C50 45.9(6) . . ?
C45' C44' C50 54.9(4) . . ?
C43' C44' C50 162.8(4) . . ?
C49' C44' C50 71.1(4) . . ?
C49 C44' C50 115.4(5) . . ?
C43 C44' C50 154.7(6) . . ?
C44 C44' C46 109.0(10) . . ?
C45 C44' C46 36.6(5) . . ?
C45' C44' C46 27.5(3) . . ?
C43' C44' C46 80.5(3) . . ?
C49' C44' C46 153.5(3) . . ?
C49 C44' C46 161.8(7) . . ?
C43 C44' C46 72.4(3) . . ?
C50 C44' C46 82.4(4) . . ?
C44 C44' Yb2 82.5(12) . . ?
C45 C44' Yb2 77.8(9) . . ?
C45' C44' Yb2 76.7(3) . . ?
C43' C44' Yb2 75.6(3) . . ?
C49' C44' Yb2 114.0(3) . . ?
C49 C44' Yb2 103.7(6) . . ?
C43 C44' Yb2 72.5(4) . . ?
C50 C44' Yb2 96.7(5) . . ?
C46 C44' Yb2 69.1(4) . . ?
C45 C45' C46 123.1(15) . . ?
C45 C45' C44' 12.6(10) . . ?
C46 C45' C44' 110.9(6) . . ?
C45 C45' C46' 120.2(10) . . ?
C46 C45' C46' 2.9(6) . . ?
C44' C45' C46' 108.0 . . ?
C45 C45' C50' 113.7(10) . . ?
C46 C45' C50' 123.1(6) . . ?
C44' C45' C50' 126.0 . . ?
C46' C45' C50' 126.0 . . ?
C45 C45' C50 67.5(9) . . ?
C46 C45' C50 169.2(11) . . ?
C44' C45' C50 79.7(5) . . ?
C46' C45' C50 172.0(5) . . ?
C50' C45' C50 46.3(5) . . ?
C45 C45' C44 25.6(7) . . ?
C46 C45' C44 97.5(7) . . ?
C44' C45' C44 13.5(3) . . ?
C46' C45' C44 94.6(3) . . ?
C50' C45' C44 139.4(3) . . ?
C50 C45' C44 93.1(5) . . ?
C45 C45' C51 169.7(13) . . ?
C46 C45' C51 46.8(5) . . ?
C44' C45' C51 157.7(4) . . ?
C46' C45' C51 49.7(4) . . ?
C50' C45' C51 76.3(4) . . ?
C50 C45' C51 122.6(6) . . ?
C44 C45' C51 144.3(6) . . ?
C45 C45' Yb2 75.0(12) . . ?
C46 C45' Yb2 78.5(8) . . ?
C44' C45' Yb2 73.3(3) . . ?
C46' C45' Yb2 77.0(3) . . ?
C50' C45' Yb2 115.9(3) . . ?
C50 C45' Yb2 104.1(6) . . ?
C44 C45' Yb2 67.7(4) . . ?
C51 C45' Yb2 99.0(5) . . ?
C42 C46' C42' 9.4(5) . . ?
C42 C46' C45' 117.4(5) . . ?
C42' C46' C45' 108.0 . . ?
C42 C46' C51' 116.6(5) . . ?
C42' C46' C51' 126.0 . . ?
C45' C46' C51' 126.0 . . ?
C42 C46' C51 157.2(9) . . ?
C42' C46' C51 166.6(5) . . ?
C45' C46' C51 85.3(5) . . ?
C51' C46' C51 40.7(5) . . ?
C42 C46' C45 100.3(7) . . ?
C42' C46' C45 90.9(4) . . ?
C45' C46' C45 17.1(4) . . ?
C51' C46' C45 143.1(4) . . ?
C51 C46' C45 102.4(6) . . ?
C42 C46' Yb2 79.3(7) . . ?
C42' C46' Yb2 74.7(3) . . ?
C45' C46' Yb2 73.5(3) . . ?
C51' C46' Yb2 117.8(3) . . ?
C51 C46' Yb2 111.5(7) . . ?
C45 C46' Yb2 66.6(4) . . ?
C47 C47' C42' 80.4(6) . . ?
C47 C47' C42 67.4(7) . . ?
C42' C47' C42 13.0(4) . . ?
C48 C48' C43' 85.8(6) . . ?
C48 C48' C43 66.1(6) . . ?
C43' C48' C43 19.7(4) . . ?
C48 C48' C44 112.1(8) . . ?
C43' C48' C44 26.4(3) . . ?
C43 C48' C44 46.0(3) . . ?
C49 C49' C44' 80.3(5) . . ?
C49 C49' C44 58.0(5) . . ?
C44' C49' C44 22.2(4) . . ?
C49 C49' C45 101.5(6) . . ?
C44' C49' C45 21.4(3) . . ?
C44 C49' C45 43.6(2) . . ?
C50 C50' C45' 72.2(5) . . ?
C50 C50' C45 54.4(4) . . ?
C45' C50' C45 17.8(3) . . ?
C51 C51' C46' 70.8(6) . . ?
C51 C51' C46 58.4(5) . . ?
C46' C51' C46 12.5(4) . . ?
C56' C52 C52' 169(2) . . ?
C56' C52 C53 131.8(11) . . ?
C52' C52 C53 42.2(9) . . ?
C56' C52 C56 24.9(11) . . ?
C52' C52 C56 149.9(9) . . ?
C53 C52 C56 108.0 . . ?
C56' C52 C57 101.8(11) . . ?
C52' C52 C57 84.0(9) . . ?
C53 C52 C57 126.0 . . ?
C56 C52 C57 126.0 . . ?
C56' C52 C55' 49.3(9) . . ?
C52' C52 C55' 124.5(12) . . ?
C53 C52 C55' 82.8(4) . . ?
C56 C52 C55' 25.4(4) . . ?
C57 C52 C55' 151.1(4) . . ?
C56' C52 C53' 128.1(13) . . ?
C52' C52 C53' 45.7(7) . . ?
C53 C52 C53' 3.9(4) . . ?
C56 C52 C53' 104.4(4) . . ?
C57 C52 C53' 129.6(4) . . ?
C55' C52 C53' 79.1(5) . . ?
C56' C52 C61' 41.5(9) . . ?
C52' C52 C61' 143.9(11) . . ?
C53 C52 C61' 173.2(5) . . ?
C56 C52 C61' 65.6(5) . . ?
C57 C52 C61' 60.4(5) . . ?
C55' C52 C61' 90.7(5) . . ?
C53' C52 C61' 169.4(7) . . ?
C56' C52 Yb2 80.7(12) . . ?
C52' C52 Yb2 88.3(10) . . ?
C53 C52 Yb2 74.3(2) . . ?
C56 C52 Yb2 76.6(2) . . ?
C57 C52 Yb2 115.2(2) . . ?
C55' C52 Yb2 66.2(4) . . ?
C53' C52 Yb2 71.8(4) . . ?
C61' C52 Yb2 101.3(6) . . ?
C52' C53 C52 33.1(7) . . ?
C52' C53 C54 141.0(7) . . ?
C52 C53 C54 108.0 . . ?
C52' C53 C58 93.0(7) . . ?
C52 C53 C58 126.0 . . ?
C54 C53 C58 126.0 . . ?
C52' C53 C54' 130.4(10) . . ?
C52 C53 C54' 97.6(5) . . ?
C54 C53 C54' 10.7(5) . . ?
C58 C53 C54' 136.3(5) . . ?
C52' C53 C58' 129.5(9) . . ?
C52 C53 C58' 162.6(5) . . ?
C54 C53 C58' 89.4(5) . . ?
C58 C53 C58' 36.6(5) . . ?
C54' C53 C58' 99.7(7) . . ?
C52' C53 C56' 47.1(5) . . ?
C52 C53 C56' 14.2(4) . . ?
C54 C53 C56' 93.9(4) . . ?
C58 C53 C56' 140.0(4) . . ?
C54' C53 C56' 83.5(5) . . ?
C58' C53 C56' 175.7(8) . . ?
C52' C53 Yb2 86.3(8) . . ?
C52 C53 Yb2 75.9(2) . . ?
C54 C53 Yb2 76.0(2) . . ?
C58 C53 Yb2 114.4(2) . . ?
C54' C53 Yb2 70.3(5) . . ?
C58' C53 Yb2 108.7(6) . . ?
C56' C53 Yb2 69.5(4) . . ?
C53' C54 C55 125.8(6) . . ?
C53' C54 C53 18.0(6) . . ?
C55 C54 C53 108.0 . . ?
C53' C54 C59' 146.2(11) . . ?
C55 C54 C59' 87.6(7) . . ?
C53 C54 C59' 164.2(7) . . ?
C53' C54 C59 108.1(6) . . ?
C55 C54 C59 126.0 . . ?
C53 C54 C59 126.0 . . ?
C59' C54 C59 38.5(7) . . ?
C53' C54 C55' 102.7(8) . . ?
C55 C54 C55' 23.1(4) . . ?
C53 C54 C55' 85.0(4) . . ?
C59' C54 C55' 110.3(8) . . ?
C59 C54 C55' 148.9(4) . . ?
C53' C54 Yb2 79.0(6) . . ?
C55 C54 Yb2 76.6(2) . . ?
C53 C54 Yb2 74.2(2) . . ?
C59' C54 Yb2 107.9(8) . . ?
C59 C54 Yb2 115.4(2) . . ?
C55' C54 Yb2 66.6(4) . . ?
C55' C55 C54' 100.5(12) . . ?
C55' C55 C54 101.1(10) . . ?
C54' C55 C54 3.4(7) . . ?
C55' C55 C56 9.7(11) . . ?
C54' C55 C56 107.8(6) . . ?
C54 C55 C56 108.0 . . ?
C55' C55 C60' 79.2(12) . . ?
C54' C55 C60' 172.5(13) . . ?
C54 C55 C60' 175.9(8) . . ?
C56 C55 C60' 72.8(6) . . ?
C55' C55 C60 132.5(10) . . ?
C54' C55 C60 126.1(6) . . ?
C54 C55 C60 126.0 . . ?
C56 C55 C60 126.0 . . ?
C60' C55 C60 53.4(6) . . ?
C55' C55 C59' 147.6(14) . . ?
C54' C55 C59' 47.8(5) . . ?
C54 C55 C59' 47.7(5) . . ?
C56 C55 C59' 155.6(5) . . ?
C60' C55 C59' 131.2(7) . . ?
C60 C55 C59' 78.3(5) . . ?
C55' C55 Yb2 66.3(11) . . ?
C54' C55 Yb2 70.7(7) . . ?
C54 C55 Yb2 73.9(2) . . ?
C56 C55 Yb2 75.2(2) . . ?
C60' C55 Yb2 102.5(7) . . ?
C60 C55 Yb2 116.9(2) . . ?
C59' C55 Yb2 92.6(5) . . ?
C55' C56 C56' 117.7(14) . . ?
C55' C56 C55 8.6(9) . . ?
C56' C56 C55 124.4(8) . . ?
C55' C56 C52 101.9(8) . . ?
C56' C56 C52 17.1(8) . . ?
C55 C56 C52 108.0 . . ?
C55' C56 C61 131.8(8) . . ?
C56' C56 C61 109.4(8) . . ?
C55 C56 C61 126.0 . . ?
C52 C56 C61 126.0 . . ?
C55' C56 C60' 61.1(8) . . ?
C56' C56 C60' 172.1(14) . . ?
C55 C56 C60' 55.3(6) . . ?
C52 C56 C60' 162.9(6) . . ?
C61 C56 C60' 70.8(6) . . ?
C55' C56 C61' 168.5(14) . . ?
C56' C56 C61' 53.6(7) . . ?
C55 C56 C61' 177.1(6) . . ?
C52 C56 C61' 70.2(5) . . ?
C61 C56 C61' 55.8(5) . . ?
C60' C56 C61' 126.3(7) . . ?
C55' C56 Yb2 67.5(10) . . ?
C56' C56 Yb2 76.5(8) . . ?
C55 C56 Yb2 75.4(2) . . ?
C52 C56 Yb2 73.9(2) . . ?
C61 C56 Yb2 116.8(2) . . ?
C60' C56 Yb2 96.3(6) . . ?
C61' C56 Yb2 101.7(6) . . ?
C57' C57 C52 86.7(5) . . ?
C57' C57 C52' 57.5(5) . . ?
C52 C57 C52' 29.3(4) . . ?
C57' C57 C56' 107.0(8) . . ?
C52 C57 C56' 20.5(4) . . ?
C52' C57 C56' 49.5(3) . . ?
C57' C57 C61' 157.8(9) . . ?
C52 C57 C61' 71.4(4) . . ?
C52' C57 C61' 100.5(6) . . ?
C56' C57 C61' 51.0(4) . . ?
C58' C58 C53' 72.2(8) . . ?
C58' C58 C53 89.6(7) . . ?
C53' C58 C53 17.4(5) . . ?
C58' C58 C52' 121.7(9) . . ?
C53' C58 C52' 49.5(4) . . ?
C53 C58 C52' 32.2(4) . . ?
C59' C59 C54 69.8(7) . . ?
C59' C59 C54' 61.8(7) . . ?
C54 C59 C54' 8.2(4) . . ?
C60' C60 C55 62.3(5) . . ?
C60' C60 C55' 48.1(4) . . ?
C55 C60 C55' 14.2(4) . . ?
C56 C61 C61' 73.1(4) . . ?
C56 C61 C60' 59.9(4) . . ?
C61' C61 C60' 132.6(7) . . ?
C56 C61 C56' 25.0(4) . . ?
C61' C61 C56' 48.1(4) . . ?
C60' C61 C56' 84.7(5) . . ?
C52 C52' C53 104.7(12) . . ?
C52 C52' C53' 110.5(9) . . ?
C53 C52' C53' 6.2(7) . . ?
C52 C52' C56' 4.9(9) . . ?
C53 C52' C56' 102.4(7) . . ?
C53' C52' C56' 108.0 . . ?
C52 C52' C57' 123.3(8) . . ?
C53 C52' C57' 131.5(7) . . ?
C53' C52' C57' 126.0 . . ?
C56' C52' C57' 126.0 . . ?
C52 C52' C57 66.8(9) . . ?
C53 C52' C57 170.7(12) . . ?
C53' C52' C57 176.9(6) . . ?
C56' C52' C57 69.4(5) . . ?
C57' C52' C57 56.6(5) . . ?
C52 C52' C58 159.2(13) . . ?
C53 C52' C58 54.8(6) . . ?
C53' C52' C58 49.2(5) . . ?
C56' C52' C58 157.2(5) . . ?
C57' C52' C58 76.8(5) . . ?
C57 C52' C58 133.3(7) . . ?
C52 C52' Yb2 75.5(9) . . ?
C53 C52' Yb2 73.6(7) . . ?
C53' C52' Yb2 73.7(3) . . ?
C56' C52' Yb2 70.6(3) . . ?
C57' C52' Yb2 121.4(3) . . ?
C57 C52' Yb2 106.6(7) . . ?
C58 C52' Yb2 99.2(6) . . ?
C54 C53' C52' 117.5(6) . . ?
C54 C53' C54' 10.0(6) . . ?
C52' C53' C54' 108.0 . . ?
C54 C53' C58 160.8(11) . . ?
C52' C53' C58 81.2(7) . . ?
C54' C53' C58 170.7(7) . . ?
C54 C53' C58' 116.4(6) . . ?
C52' C53' C58' 126.0 . . ?
C54' C53' C58' 126.0 . . ?
C58 C53' C58' 44.8(7) . . ?
C54 C53' C52 93.7(7) . . ?
C52' C53' C52 23.8(4) . . ?
C54' C53' C52 84.2(4) . . ?
C58 C53' C52 105.0(8) . . ?
C58' C53' C52 149.7(4) . . ?
C54 C53' Yb2 75.5(6) . . ?
C52' C53' Yb2 77.4(3) . . ?
C54' C53' Yb2 69.0(3) . . ?
C58 C53' Yb2 115.0(8) . . ?
C58' C53' Yb2 119.4(3) . . ?
C52 C53' Yb2 69.3(4) . . ?
C55 C54' C55' 27.8(6) . . ?
C55 C54' C53' 135.4(6) . . ?
C55' C54' C53' 108.0 . . ?
C55 C54' C59' 98.4(6) . . ?
C55' C54' C59' 126.0 . . ?
C53' C54' C59' 126.0 . . ?
C55 C54' C53 118.3(9) . . ?
C55' C54' C53 91.0(5) . . ?
C53' C54' C53 17.1(5) . . ?
C59' C54' C53 143.0(5) . . ?
C55 C54' C59 133.4(9) . . ?
C55' C54' C59 161.2(6) . . ?
C53' C54' C59 90.7(6) . . ?
C59' C54' C59 35.3(6) . . ?
C53 C54' C59 107.6(7) . . ?
C55 C54' Yb2 85.5(7) . . ?
C55' C54' Yb2 72.5(3) . . ?
C53' C54' Yb2 81.1(3) . . ?
C59' C54' Yb2 112.8(3) . . ?
C53 C54' Yb2 76.8(5) . . ?
C59 C54' Yb2 113.6(7) . . ?
C55 C55' C56 162(2) . . ?
C55 C55' C54' 51.7(11) . . ?
C56 C55' C54' 141.0(9) . . ?
C55 C55' C56' 158.2(11) . . ?
C56 C55' C56' 33.8(9) . . ?
C54' C55' C56' 108.0 . . ?
C55 C55' C60' 74.8(11) . . ?
C56 C55' C60' 92.6(9) . . ?
C54' C55' C60' 126.0 . . ?
C56' C55' C60' 126.0 . . ?
C55 C55' C54 55.8(9) . . ?
C56 C55' C54 136.2(11) . . ?
C54' C55' C54 5.0(4) . . ?
C56' C55' C54 103.5(4) . . ?
C60' C55' C54 130.4(4) . . ?
C55 C55' C52 139.0(13) . . ?
C56 C55' C52 52.8(7) . . ?
C54' C55' C52 88.6(4) . . ?
C56' C55' C52 19.5(4) . . ?
C60' C55' C52 145.3(4) . . ?
C54 C55' C52 84.1(5) . . ?
C55 C55' C60 33.3(7) . . ?
C56 C55' C60 133.3(11) . . ?
C54' C55' C60 84.5(5) . . ?
C56' C55' C60 167.1(5) . . ?
C60' C55' C60 41.6(5) . . ?
C54 C55' C60 88.9(6) . . ?
C52 C55' C60 171.6(8) . . ?
C55 C55' Yb2 100.0(12) . . ?
C56 C55' Yb2 96.8(11) . . ?
C54' C55' Yb2 76.2(3) . . ?
C56' C55' Yb2 79.7(3) . . ?
C60' C55' Yb2 110.8(3) . . ?
C54 C55' Yb2 77.1(5) . . ?
C52 C55' Yb2 76.1(4) . . ?
C60 C55' Yb2 106.9(6) . . ?
C52 C56' C56 138.0(18) . . ?
C52 C56' C55' 111.2(11) . . ?
C56 C56' C55' 28.4(8) . . ?
C52 C56' C52' 6.3(12) . . ?
C56 C56' C52' 135.8(8) . . ?
C55' C56' C52' 108.0 . . ?
C52 C56' C61' 122.6(11) . . ?
C56 C56' C61' 98.0(8) . . ?
C55' C56' C61' 126.0 . . ?
C52' C56' C61' 126.0 . . ?
C52 C56' C57 57.7(10) . . ?
C56 C56' C57 161.7(12) . . ?
C55' C56' C57 168.9(5) . . ?
C52' C56' C57 61.1(5) . . ?
C61' C56' C57 65.0(5) . . ?
C52 C56' C53 34.0(8) . . ?
C56 C56' C53 105.3(10) . . ?
C55' C56' C53 77.5(4) . . ?
C52' C56' C53 30.5(4) . . ?
C61' C56' C53 156.5(4) . . ?
C57 C56' C53 91.5(6) . . ?
C52 C56' C61 170.5(16) . . ?
C56 C56' C61 45.6(6) . . ?
C55' C56' C61 73.7(5) . . ?
C52' C56' C61 176.7(6) . . ?
C61' C56' C61 52.4(5) . . ?
C57 C56' C61 117.2(6) . . ?
C53 C56' C61 150.9(7) . . ?
C52 C56' Yb2 86.3(12) . . ?
C56 C56' Yb2 85.0(9) . . ?
C55' C56' Yb2 69.7(3) . . ?
C52' C56' Yb2 80.1(3) . . ?
C61' C56' Yb2 116.2(3) . . ?
C57 C56' Yb2 108.0(6) . . ?
C53 C56' Yb2 70.1(4) . . ?
C61 C56' Yb2 103.2(5) . . ?
C57 C57' C52' 65.9(5) . . ?
C58 C58' C53' 63.0(6) . . ?
C58 C58' C53 53.8(5) . . ?
C53' C58' C53 9.3(4) . . ?
C59 C59' C54 71.7(8) . . ?
C59 C59' C54' 82.8(7) . . ?
C54 C59' C54' 11.3(5) . . ?
C59 C59' C55 116.3(9) . . ?
C54 C59' C55 44.7(4) . . ?
C54' C59' C55 33.8(3) . . ?
C60 C60' C55 64.3(7) . . ?
C60 C60' C55' 90.3(6) . . ?
C55 C60' C55' 26.0(5) . . ?
C60 C60' C56 116.1(9) . . ?
C55 C60' C56 51.9(4) . . ?
C55' C60' C56 26.3(4) . . ?
C60 C60' C61 164.0(10) . . ?
C55 C60' C61 101.2(7) . . ?
C55' C60' C61 75.5(4) . . ?
C56 C60' C61 49.3(4) . . ?
C56' C61' C61 79.5(5) . . ?
C56' C61' C57 64.1(4) . . ?
C61 C61' C57 143.2(8) . . ?
C56' C61' C56 28.4(4) . . ?
C61 C61' C56 51.0(4) . . ?
C57 C61' C56 92.3(6) . . ?
C56' C61' C52 15.9(3) . . ?
C61 C61' C52 95.2(6) . . ?
C57 C61' C52 48.2(4) . . ?
C56 C61' C52 44.1(3) . . ?
N4 C62 C63 123.9(9) . . ?
C62 C63 C64 118.6(9) . . ?
C65 C64 C63 119.2(9) . . ?
C64 C65 C66 119.8(8) . . ?
N4 C66 C65 121.4(8) . . ?
N4 C66 C67 115.8(7) . . ?
C65 C66 C67 122.7(8) . . ?
N5 C67 C68 121.9(7) . . ?
N5 C67 C66 114.9(7) . . ?
C68 C67 C66 123.2(8) . . ?
C69 C68 C67 120.5(8) . . ?
C70 C69 C68 117.8(8) . . ?
C70 C69 C40 121.6(8) . . ?
C68 C69 C40 120.6(8) . . ?
C69 C70 C71 119.6(8) . . ?
N5 C71 C70 123.7(8) . . ?
N5 C71 C72 115.9(7) . . ?
C70 C71 C72 120.4(8) . . ?
N6 C72 C73 120.6(8) . . ?
N6 C72 C71 114.8(8) . . ?
C73 C72 C71 124.6(8) . . ?
C74 C73 C72 122.2(9) . . ?
C73 C74 C75 117.4(9) . . ?
C76 C75 C74 118.0(8) . . ?
N6 C76 C75 124.4(9) . . ?

loop_
_geom_bond_atom_site_label_1
_geom_bond_atom_site_label_2
_geom_bond_distance
_geom_bond_site_symmetry_2
_geom_bond_publ_flag
Yb1 N2 2.318(7) . ?
Yb1 N3 2.408(8) . ?
Yb1 N1 2.407(8) . ?
Yb1 C13 2.742(5) . ?
Yb1 C14 2.751(5) . ?
Yb1 C5 2.766(5) . ?
Yb1 C1 2.766(5) . ?
Yb1 C12 2.766(5) . ?
Yb1 C15 2.780(5) . ?
Yb1 C4 2.783(5) . ?
Yb1 C2 2.784(5) . ?
Yb1 C11 2.789(5) . ?
Yb2 N5 2.350(7) . ?
Yb2 N6 2.436(7) . ?
Yb2 N4 2.426(7) . ?
Yb2 C55' 2.610(9) . ?
Yb2 C54' 2.658(10) . ?
Yb2 C45 2.667(8) . ?
Yb2 C44 2.709(8) . ?
Yb2 C44' 2.715(10) . ?
Yb2 C56' 2.738(10) . ?
Yb2 C43' 2.734(10) . ?
Yb2 C46 2.739(8) . ?
Yb2 C53 2.749(8) . ?
N1 C21 1.357(11) . ?
N1 C25 1.366(11) . ?
N2 C26 1.371(11) . ?
N2 C30 1.389(10) . ?
N3 C31 1.349(11) . ?
N3 C35 1.364(11) . ?
N4 C66 1.328(10) . ?
N4 C62 1.364(11) . ?
N5 C67 1.395(10) . ?
N5 C71 1.377(11) . ?
N6 C76 1.348(11) . ?
N6 C72 1.348(11) . ?
C1 C2 1.4200 . ?
C1 C5 1.4200 . ?
C1 C6 1.5095 . ?
C2 C3 1.4200 . ?
C2 C7 1.5095 . ?
C3 C4 1.4200 . ?
C3 C8 1.5095 . ?
C4 C5 1.4200 . ?
C4 C9 1.5095 . ?
C5 C10 1.5095 . ?
C11 C15 1.4200 . ?
C11 C12 1.4200 . ?
C11 C16 1.5095 . ?
C12 C13 1.4200 . ?
C12 C17 1.5095 . ?
C13 C14 1.4200 . ?
C13 C18 1.5095 . ?
C14 C15 1.4200 . ?
C14 C19 1.5095 . ?
C15 C20 1.5095 . ?
C21 C22 1.374(14) . ?
C22 C23 1.394(14) . ?
C23 C24 1.376(14) . ?
C24 C25 1.392(13) . ?
C25 C26 1.444(12) . ?
C26 C27 1.377(11) . ?
C27 C28 1.398(11) . ?
C28 C29 1.403(12) . ?
C28 C36 1.465(11) . ?
C29 C30 1.406(11) . ?
C30 C31 1.454(12) . ?
C31 C32 1.431(13) . ?
C32 C33 1.388(14) . ?
C33 C34 1.369(15) . ?
C34 C35 1.377(14) . ?
C36 C41 1.364(11) . ?
C36 C37 1.417(12) . ?
C37 C38 1.390(12) . ?
C38 C39 1.383(12) . ?
C38 C38A 1.521(12) . ?
C39 C40 1.399(12) . ?
C40 C41 1.446(11) . ?
C40 C69 1.454(11) . ?
C42 C46' 1.129(12) . ?
C42 C46 1.4200 . ?
C42 C43 1.4200 . ?
C42 C47 1.5095 . ?
C42 C47' 1.581(11) . ?
C42 C43' 1.706(11) . ?
C43 C43' 0.526(11) . ?
C43 C42' 1.083(12) . ?
C43 C44 1.4200 . ?
C43 C48 1.5095 . ?
C43 C48' 1.551(12) . ?
C43 C44' 1.891(11) . ?
C44 C44' 0.658(12) . ?
C44 C43' 0.901(11) . ?
C44 C45 1.4200 . ?
C44 C49 1.5095 . ?
C44 C49' 1.723(11) . ?
C44 C45' 1.950(11) . ?
C44 C48' 1.955(12) . ?
C45 C45' 0.615(11) . ?
C45 C44' 0.830(12) . ?
C45 C46 1.4200 . ?
C45 C50 1.5095 . ?
C45 C46' 1.809(10) . ?
C45 C50' 1.845(11) . ?
C45 C43' 1.943(11) . ?
C45 C49' 2.026(11) . ?
C46 C45' 0.987(11) . ?
C46 C51 1.5095 . ?
C46 C42' 1.650(12) . ?
C46 C51' 1.766(11) . ?
C46 C44' 1.998(11) . ?
C47 C47' 0.989(16) . ?
C47 C42' 1.662(10) . ?
C48 C48' 1.144(15) . ?
C48 C43' 1.826(11) . ?
C49 C49' 1.290(15) . ?
C49 C44' 1.812(11) . ?
C50 C50' 1.241(15) . ?
C50 C45' 1.634(11) . ?
C50 C44' 1.965(12) . ?
C51 C51' 1.058(15) . ?
C51 C46' 1.533(12) . ?
C51 C45' 2.003(11) . ?
C42' C43' 1.4200 . ?
C42' C46' 1.4200 . ?
C42' C47' 1.5095 . ?
C43' C44' 1.4200 . ?
C43' C48' 1.5095 . ?
C44' C45' 1.4200 . ?
C44' C49' 1.5095 . ?
C45' C46' 1.4200 . ?
C45' C50' 1.5095 . ?
C46' C51' 1.5095 . ?
C52 C56' 0.624(12) . ?
C52 C52' 0.802(12) . ?
C52 C53 1.4200 . ?
C52 C56 1.4200 . ?
C52 C57 1.5095 . ?
C52 C55' 1.745(11) . ?
C52 C53' 1.860(13) . ?
C52 C61' 1.919(13) . ?
C53 C52' 0.985(13) . ?
C53 C54 1.4200 . ?
C53 C58 1.5095 . ?
C53 C54' 1.533(12) . ?
C53 C58' 1.871(12) . ?
C53 C56' 1.894(12) . ?
C54 C53' 1.234(13) . ?
C54 C55 1.4200 . ?
C54 C59' 1.493(12) . ?
C54 C59 1.5095 . ?
C54 C55' 1.685(13) . ?
C55 C55' 0.674(13) . ?
C55 C54' 1.133(13) . ?
C55 C56 1.4200 . ?
C55 C60' 1.483(13) . ?
C55 C60 1.5095 . ?
C55 C59' 2.016(14) . ?
C56 C55' 0.764(13) . ?
C56 C56' 0.893(12) . ?
C56 C61 1.5095 . ?
C56 C60' 1.723(12) . ?
C56 C61' 1.858(13) . ?
C57 C57' 1.494(17) . ?
C57 C52' 1.633(13) . ?
C57 C56' 1.747(12) . ?
C57 C61' 1.761(16) . ?
C58 C58' 1.116(17) . ?
C58 C53' 1.413(12) . ?
C58 C52' 1.845(13) . ?
C59 C59' 0.991(17) . ?
C59 C54' 1.699(13) . ?
C60 C60' 1.344(17) . ?
C60 C55' 2.027(12) . ?
C61 C61' 1.606(16) . ?
C61 C60' 1.881(17) . ?
C61 C56' 1.993(12) . ?
C52' C53' 1.4200 . ?
C52' C56' 1.4200 . ?
C52' C57' 1.5095 . ?
C53' C54' 1.4200 . ?
C53' C58' 1.5095 . ?
C54' C55' 1.4200 . ?
C54' C59' 1.5095 . ?
C55' C56' 1.4200 . ?
C55' C60' 1.5095 . ?
C56' C61' 1.5095 . ?
C62 C63 1.360(12) . ?
C63 C64 1.385(12) . ?
C64 C65 1.343(12) . ?
C65 C66 1.423(12) . ?
C66 C67 1.442(12) . ?
C67 C68 1.409(11) . ?
C68 C69 1.407(12) . ?
C69 C70 1.404(12) . ?
C70 C71 1.404(12) . ?
C71 C72 1.473(12) . ?
C72 C73 1.370(12) . ?
C73 C74 1.366(13) . ?
C74 C75 1.392(13) . ?
C75 C76 1.365(13) . ?
